data_4114508
loop_
_publ_author_name
'Liliya A. Yatsunyk'
'Michael D. Carducci'
'F. Ann Walker'

_publ_contact_author_address
;
     University of Arizona
     Department of Chemistry
     1306 E. University
     Tucson, AZ 85721-0041
     USA
;
_publ_contact_author_email liliya@u.arizona.edu
_publ_contact_author_fax 520-626-9300
_publ_contact_author_name 'Liliya Yatsunyk'
_publ_contact_author_phone 520-621-9697
_publ_section_title
;
 Low-Spin Ferriheme Models of the Cytochromes: Correlation of Molecular
 Structure with EPR Spectral Type
;
_journal_name_full 'Journal of the American Chemical Society'
_journal_page_first 15986
_journal_page_last 16005
_journal_paper_doi 10.1021/ja036398r
_journal_volume 125
_journal_year 2003
_chemical_formula_analytical 'Fe N8 C68 H72'
_chemical_formula_iupac '[Fe N8 C68 H72]Cl*2(C H Cl3)*1(C6 H12) '
_chemical_formula_moiety 'Fe N8 C68 H72 +, C2 H2 Cl6, C6 H12, Cl -'
_chemical_formula_structural
;
[Fe (N4 C60 H60) (C4 H6 N2)2 2(C H Cl3) 1(C6 H12) Cl- 
;
_chemical_formula_sum 'C76 H86 Cl7 Fe N8'
_chemical_formula_weight 1415.53
_chemical_name_systematic
; 
 bis{1-methylimidazole}octaethyltetraphenylporphinato 
Iron(III) chloride   
;
_space_group_IT_number 4
_symmetry_cell_setting monoclinic
_symmetry_Int_Tables_number 4
_symmetry_space_group_name_Hall 'P 2yb'
_symmetry_space_group_name_H-M 'P 1 21 1'
_atom_sites_solution_hydrogens geom
_atom_sites_solution_primary direct
_atom_sites_solution_secondary difmap
_audit_creation_method SHELXL-97
_cell_angle_alpha 90.00
_cell_angle_beta 107.936(2)
_cell_angle_gamma 90.00
_cell_formula_units_Z 2
_cell_length_a 12.8602(15)
_cell_length_b 22.101(3)
_cell_length_c 13.7910(16)
_cell_measurement_reflns_used 4192
_cell_measurement_temperature 170(2)
_cell_measurement_theta_max 21.22
_cell_measurement_theta_min 2.41
_cell_volume 3729.2(8)
_computing_cell_refinement 'Bruker SMART'
_computing_data_collection 'Bruker SMART'
_computing_data_reduction 'Bruker SAINT'
_computing_molecular_graphics 'Bruker SHELXTL'
_computing_publication_material 'Bruker SHELXTL'
_computing_structure_refinement 'SHELXL-97 (Sheldrick, 1997)'
_computing_structure_solution 'SHELXS-97 (Sheldrick, 1990)'
_diffrn_ambient_temperature 170(2)
_diffrn_measured_fraction_theta_full 0.996
_diffrn_measured_fraction_theta_max 0.996
_diffrn_measurement_device_type 'CCD area detector'
_diffrn_measurement_method 'phi and omega scans'
_diffrn_radiation_monochromator graphite
_diffrn_radiation_source 'fine-focus sealed tube'
_diffrn_radiation_type MoK\a
_diffrn_radiation_wavelength 0.71073
_diffrn_reflns_av_R_equivalents 0.0446
_diffrn_reflns_av_sigmaI/netI 0.0627
_diffrn_reflns_limit_h_max 16
_diffrn_reflns_limit_h_min -16
_diffrn_reflns_limit_k_max 28
_diffrn_reflns_limit_k_min -28
_diffrn_reflns_limit_l_max 17
_diffrn_reflns_limit_l_min -17
_diffrn_reflns_number 46562
_diffrn_reflns_theta_full 27.55
_diffrn_reflns_theta_max 27.55
_diffrn_reflns_theta_min 1.55
_diffrn_standards_decay_% 0.01
_diffrn_standards_interval_count 1818
_diffrn_standards_number 103
_exptl_absorpt_coefficient_mu 0.500
_exptl_absorpt_correction_T_max 0.9066
_exptl_absorpt_correction_T_min 0.7918
_exptl_absorpt_correction_type multi-scan
_exptl_absorpt_process_details 'SADABS (Sheldrick, 2002)'
_exptl_crystal_colour 'dark purple'
_exptl_crystal_density_diffrn 1.261
_exptl_crystal_description block
_exptl_crystal_F_000 1486
_exptl_crystal_size_max 0.49
_exptl_crystal_size_mid 0.33
_exptl_crystal_size_min 0.20
_refine_diff_density_max 0.676
_refine_diff_density_min -0.410
_refine_diff_density_rms 0.071
_refine_ls_abs_structure_details 'Flack H D (1983), Acta Cryst. A39, 876-881'
_refine_ls_abs_structure_Flack 0.032(13)
_refine_ls_extinction_method none
_refine_ls_goodness_of_fit_ref 1.014
_refine_ls_hydrogen_treatment mixed
_refine_ls_matrix_type full
_refine_ls_number_parameters 829
_refine_ls_number_reflns 17070
_refine_ls_number_restraints 49
_refine_ls_restrained_S_all 1.019
_refine_ls_R_factor_all 0.0754
_refine_ls_R_factor_gt 0.0563
_refine_ls_shift/su_max 0.004
_refine_ls_shift/su_mean 0.000
_refine_ls_structure_factor_coef Fsqd
_refine_ls_weighting_details 'calc w=1/[\s^2^(Fo^2^)+(0.0839P)^2^+0.5345P] where P=(Fo^2^+2Fc^2^)/3'
_refine_ls_weighting_scheme calc
_refine_ls_wR_factor_gt 0.1338
_refine_ls_wR_factor_ref 0.1445
_reflns_number_gt 13710
_reflns_number_total 17070
_reflns_threshold_expression >2sigma(I)
_cod_data_source_file ja036398rsi20030606_112050.cif
_cod_data_source_block ly40s
_cod_original_sg_symbol_Hall P2(1)
_cod_database_code 4114508

loop_
_symmetry_equiv_pos_as_xyz
'x, y, z'
'-x, y+1/2, -z'

loop_
_atom_site_label
_atom_site_type_symbol
_atom_site_fract_x
_atom_site_fract_y
_atom_site_fract_z
_atom_site_U_iso_or_equiv
_atom_site_adp_type
_atom_site_occupancy
_atom_site_symmetry_multiplicity
_atom_site_calc_flag
_atom_site_refinement_flags
Fe1 Fe 0.24967(3) 0.043018(18) 0.45103(3) 0.01908(10) Uani 1 1 d .
N1 N 0.1050(2) 0.01679(12) 0.45856(19) 0.0213(5) Uani 1 1 d .
N2 N 0.1990(2) 0.03544(13) 0.30182(18) 0.0237(5) Uani 1 1 d .
N3 N 0.39803(19) 0.05997(11) 0.44474(18) 0.0199(5) Uani 1 1 d .
N4 N 0.29765(19) 0.05834(11) 0.59824(18) 0.0206(5) Uani 1 1 d .
N5 N 0.2949(2) -0.04274(12) 0.47067(19) 0.0238(5) Uani 1 1 d .
N6 N 0.3418(3) -0.13406(13) 0.4403(2) 0.0375(7) Uani 1 1 d .
N7 N 0.2079(2) 0.12941(12) 0.4335(2) 0.0241(6) Uani 1 1 d .
N8 N 0.2175(3) 0.22729(14) 0.4136(3) 0.0414(7) Uani 1 1 d .
C1 C 0.0863(2) -0.00129(14) 0.5478(2) 0.0242(6) Uani 1 1 d .
C2 C 0.0032(3) -0.04849(15) 0.5243(3) 0.0279(7) Uani 1 1 d .
C3 C -0.0314(3) -0.05516(16) 0.4220(3) 0.0303(7) Uani 1 1 d .
C4 C 0.0282(3) -0.01243(14) 0.3799(2) 0.0249(6) Uani 1 1 d .
C5 C 0.0125(2) 0.00294(15) 0.2784(2) 0.0258(7) Uani 1 1 d .
C6 C 0.0895(2) 0.03557(16) 0.2467(2) 0.0260(7) Uani 1 1 d .
C7 C 0.0736(3) 0.06831(16) 0.1523(2) 0.0304(7) Uani 1 1 d .
C8 C 0.1748(3) 0.08409(16) 0.1479(2) 0.0293(7) Uani 1 1 d .
C9 C 0.2536(3) 0.06005(14) 0.2388(2) 0.0257(7) Uani 1 1 d .
C10 C 0.3673(3) 0.05551(14) 0.2628(2) 0.0253(7) Uani 1 1 d .
C11 C 0.4334(2) 0.04560(16) 0.3627(2) 0.0228(6) Uani 1 1 d .
C12 C 0.5471(2) 0.02654(14) 0.3994(2) 0.0247(7) Uani 1 1 d .
C13 C 0.5818(2) 0.03492(15) 0.5022(2) 0.0245(6) Uani 1 1 d .
C14 C 0.4887(2) 0.05941(13) 0.5293(2) 0.0218(6) Uani 1 1 d .
C15 C 0.4862(2) 0.08451(14) 0.6216(2) 0.0234(6) Uani 1 1 d .
C16 C 0.3898(3) 0.09238(14) 0.6454(2) 0.0227(6) Uani 1 1 d .
C17 C 0.3707(3) 0.12752(14) 0.7275(2) 0.0257(7) Uani 1 1 d .
C18 C 0.2720(3) 0.10922(15) 0.7359(2) 0.0251(6) Uani 1 1 d .
C19 C 0.2282(2) 0.06467(14) 0.6561(2) 0.0221(6) Uani 1 1 d .
C20 C 0.1352(2) 0.02794(13) 0.6401(2) 0.0226(7) Uani 1 1 d .
C21 C -0.0242(3) -0.09060(17) 0.5993(3) 0.0382(8) Uani 1 1 d .
H21A H -0.0923 -0.1127 0.5641 0.046 Uiso 1 1 calc R
H21B H -0.0375 -0.0664 0.6546 0.046 Uiso 1 1 calc R
C22 C 0.0668(4) -0.1362(2) 0.6455(3) 0.0519(11) Uani 1 1 d .
H22A H 0.0448 -0.1629 0.6924 0.078 Uiso 1 1 calc R
H22B H 0.1337 -0.1146 0.6827 0.078 Uiso 1 1 calc R
H22C H 0.0803 -0.1604 0.5910 0.078 Uiso 1 1 calc R
C31 C -0.1031(4) -0.1064(2) 0.3636(3) 0.0533(12) Uani 1 1 d .
H31A H -0.1443 -0.1246 0.4063 0.064 Uiso 1 1 calc R
H31B H -0.1566 -0.0901 0.3011 0.064 Uiso 1 1 calc R
C32 C -0.0345(6) -0.1547(2) 0.3347(4) 0.093(2) Uani 1 1 d .
H32A H -0.0821 -0.1873 0.2978 0.140 Uiso 1 1 calc R
H32B H 0.0181 -0.1710 0.3965 0.140 Uiso 1 1 calc R
H32C H 0.0048 -0.1369 0.2910 0.140 Uiso 1 1 calc R
C51 C -0.0896(3) -0.01709(17) 0.1979(2) 0.0315(8) Uani 1 1 d .
C52 C -0.1923(3) 0.0042(2) 0.1967(3) 0.0417(9) Uani 1 1 d .
H52A H -0.1993 0.0313 0.2478 0.050 Uiso 1 1 calc R
C53 C -0.2840(3) -0.0151(3) 0.1197(3) 0.0564(12) Uani 1 1 d .
H53A H -0.3541 -0.0007 0.1182 0.068 Uiso 1 1 calc R
C54 C -0.2753(4) -0.0543(3) 0.0463(3) 0.0595(13) Uani 1 1 d .
H54A H -0.3392 -0.0673 -0.0052 0.071 Uiso 1 1 calc R
C55 C -0.1749(4) -0.0749(2) 0.0465(3) 0.0550(12) Uani 1 1 d .
H55A H -0.1692 -0.1023 -0.0047 0.066 Uiso 1 1 calc R
C56 C -0.0816(3) -0.0558(2) 0.1211(3) 0.0400(9) Uani 1 1 d .
H56A H -0.0119 -0.0693 0.1198 0.048 Uiso 1 1 calc R
C71 C -0.0335(3) 0.09126(19) 0.0839(3) 0.0389(9) Uani 1 1 d .
H71A H -0.0852 0.0570 0.0627 0.047 Uiso 1 1 calc R
H71B H -0.0226 0.1090 0.0218 0.047 Uiso 1 1 calc R
C72 C -0.0824(4) 0.1391(2) 0.1371(4) 0.0566(12) Uani 1 1 d .
H72A H -0.1515 0.1537 0.0900 0.085 Uiso 1 1 calc R
H72B H -0.0313 0.1730 0.1583 0.085 Uiso 1 1 calc R
H72C H -0.0959 0.1212 0.1972 0.085 Uiso 1 1 calc R
C81 C 0.1969(3) 0.1278(2) 0.0724(3) 0.0412(9) Uani 1 1 d .
H81A H 0.1332 0.1287 0.0098 0.049 Uiso 1 1 calc R
H81B H 0.2612 0.1139 0.0535 0.049 Uiso 1 1 calc R
C82 C 0.2182(5) 0.1916(3) 0.1175(5) 0.0767(16) Uani 1 1 d .
H82A H 0.2340 0.2189 0.0679 0.115 Uiso 1 1 calc R
H82B H 0.2807 0.1907 0.1798 0.115 Uiso 1 1 calc R
H82C H 0.1534 0.2060 0.1337 0.115 Uiso 1 1 calc R
C101 C 0.4168(3) 0.06310(16) 0.1789(2) 0.0306(8) Uani 1 1 d .
C102 C 0.3869(3) 0.0238(2) 0.0946(3) 0.0428(10) Uani 1 1 d .
H10A H 0.3404 -0.0097 0.0938 0.051 Uiso 1 1 calc R
C103 C 0.4257(3) 0.0341(3) 0.0122(3) 0.0542(13) Uani 1 1 d .
H10B H 0.4058 0.0077 -0.0448 0.065 Uiso 1 1 calc R
C104 C 0.4928(4) 0.0828(3) 0.0138(3) 0.0581(13) Uani 1 1 d .
H10C H 0.5179 0.0902 -0.0431 0.070 Uiso 1 1 calc R
C105 C 0.5238(4) 0.1203(2) 0.0959(3) 0.0545(11) Uani 1 1 d .
H10D H 0.5707 0.1535 0.0962 0.065 Uiso 1 1 calc R
C106 C 0.4870(3) 0.11040(18) 0.1795(3) 0.0384(8) Uani 1 1 d .
H10E H 0.5104 0.1363 0.2372 0.046 Uiso 1 1 calc R
C121 C 0.6089(3) -0.00509(17) 0.3378(3) 0.0318(8) Uani 1 1 d .
H12A H 0.6874 -0.0065 0.3776 0.038 Uiso 1 1 calc R
H12B H 0.6016 0.0184 0.2749 0.038 Uiso 1 1 calc R
C122 C 0.5676(4) -0.0695(2) 0.3090(4) 0.0533(11) Uani 1 1 d .
H12C H 0.6099 -0.0883 0.2689 0.080 Uiso 1 1 calc R
H12D H 0.4902 -0.0683 0.2686 0.080 Uiso 1 1 calc R
H12E H 0.5762 -0.0932 0.3711 0.080 Uiso 1 1 calc R
C131 C 0.6884(3) 0.01350(17) 0.5755(3) 0.0322(8) Uani 1 1 d .
H13A H 0.7204 0.0462 0.6247 0.039 Uiso 1 1 calc R
H13B H 0.7403 0.0043 0.5373 0.039 Uiso 1 1 calc R
C132 C 0.6724(3) -0.0429(2) 0.6334(4) 0.0502(11) Uani 1 1 d .
H13C H 0.7428 -0.0553 0.6812 0.075 Uiso 1 1 calc R
H13D H 0.6431 -0.0758 0.5850 0.075 Uiso 1 1 calc R
H13E H 0.6210 -0.0339 0.6713 0.075 Uiso 1 1 calc R
C151 C 0.5910(2) 0.10464(15) 0.6976(2) 0.0253(7) Uani 1 1 d .
C152 C 0.6544(3) 0.14946(15) 0.6721(3) 0.0296(7) Uani 1 1 d .
H15A H 0.6331 0.1661 0.6054 0.035 Uiso 1 1 calc R
C153 C 0.7489(3) 0.16972(17) 0.7449(3) 0.0404(9) Uani 1 1 d .
H15B H 0.7923 0.2003 0.7279 0.048 Uiso 1 1 calc R
C154 C 0.7797(3) 0.14521(19) 0.8424(3) 0.0458(10) Uani 1 1 d .
H15C H 0.8439 0.1593 0.8923 0.055 Uiso 1 1 calc R
C155 C 0.7177(3) 0.10077(18) 0.8669(3) 0.0401(9) Uani 1 1 d .
H15D H 0.7391 0.0841 0.9337 0.048 Uiso 1 1 calc R
C156 C 0.6242(3) 0.08015(17) 0.7948(3) 0.0315(7) Uani 1 1 d .
H15E H 0.5823 0.0489 0.8120 0.038 Uiso 1 1 calc R
C171 C 0.4344(3) 0.18198(16) 0.7794(3) 0.0340(8) Uani 1 1 d .
H17A H 0.5135 0.1724 0.8020 0.041 Uiso 1 1 calc R
H17B H 0.4129 0.1923 0.8405 0.041 Uiso 1 1 calc R
C172 C 0.4127(4) 0.23625(19) 0.7066(4) 0.0600(12) Uani 1 1 d .
H17C H 0.4527 0.2716 0.7423 0.090 Uiso 1 1 calc R
H17D H 0.3343 0.2451 0.6832 0.090 Uiso 1 1 calc R
H17E H 0.4374 0.2267 0.6479 0.090 Uiso 1 1 calc R
C181 C 0.2135(3) 0.13681(17) 0.8048(3) 0.0362(8) Uani 1 1 d .
H18A H 0.2668 0.1592 0.8605 0.043 Uiso 1 1 calc R
H18B H 0.1818 0.1041 0.8359 0.043 Uiso 1 1 calc R
C182 C 0.1234(5) 0.1794(2) 0.7476(5) 0.0698(15) Uani 1 1 d .
H18C H 0.0874 0.1962 0.7947 0.105 Uiso 1 1 calc R
H18D H 0.0699 0.1573 0.6931 0.105 Uiso 1 1 calc R
H18E H 0.1547 0.2124 0.7180 0.105 Uiso 1 1 calc R
C201 C 0.0911(3) 0.01789(16) 0.7275(2) 0.0289(7) Uani 1 1 d .
C202 C 0.1550(3) -0.01065(18) 0.8149(3) 0.0362(8) Uani 1 1 d .
H20A H 0.2269 -0.0234 0.8197 0.043 Uiso 1 1 calc R
C203 C 0.1136(4) -0.0207(2) 0.8959(3) 0.0527(11) Uani 1 1 d .
H20B H 0.1577 -0.0402 0.9559 0.063 Uiso 1 1 calc R
C204 C 0.0105(4) -0.0028(2) 0.8896(3) 0.0554(12) Uani 1 1 d .
H20C H -0.0175 -0.0102 0.9447 0.066 Uiso 1 1 calc R
C205 C -0.0537(4) 0.0266(2) 0.8025(4) 0.0543(12) Uani 1 1 d .
H20D H -0.1255 0.0395 0.7982 0.065 Uiso 1 1 calc R
C206 C -0.0132(3) 0.0370(2) 0.7228(3) 0.0389(8) Uani 1 1 d .
H20E H -0.0570 0.0575 0.6638 0.047 Uiso 1 1 calc R
C301 C 0.3030(3) -0.08087(16) 0.3999(3) 0.0368(8) Uani 1 1 d .
H30A H 0.2838 -0.0716 0.3293 0.044 Uiso 1 1 calc R
C302 C 0.3593(4) -0.13080(17) 0.5419(3) 0.0482(10) Uani 1 1 d .
H30B H 0.3869 -0.1618 0.5908 0.058 Uiso 1 1 calc R
C303 C 0.3299(4) -0.07478(19) 0.5596(3) 0.0484(11) Uani 1 1 d .
H30C H 0.3329 -0.0595 0.6248 0.058 Uiso 1 1 calc R
C304 C 0.3633(6) -0.1877(2) 0.3862(4) 0.0716(16) Uani 1 1 d .
H30D H 0.3420 -0.1793 0.3130 0.107 Uiso 1 1 calc R
H30E H 0.3208 -0.2220 0.3986 0.107 Uiso 1 1 calc R
H30F H 0.4413 -0.1975 0.4111 0.107 Uiso 1 1 calc R
C401 C 0.2688(3) 0.17439(15) 0.4174(3) 0.0307(7) Uani 1 1 d .
H40A H 0.3392 0.1696 0.4096 0.037 Uiso 1 1 calc R
C402 C 0.1185(3) 0.21580(19) 0.4278(4) 0.0510(11) Uani 1 1 d .
H40B H 0.0643 0.2447 0.4293 0.061 Uiso 1 1 calc R
C403 C 0.1131(3) 0.15535(17) 0.4394(3) 0.0423(9) Uani 1 1 d .
H40C H 0.0532 0.1342 0.4500 0.051 Uiso 1 1 calc R
C404 C 0.2601(4) 0.28628(19) 0.3976(5) 0.0716(16) Uani 1 1 d .
H40D H 0.3313 0.2812 0.3864 0.107 Uiso 1 1 calc R
H40E H 0.2687 0.3117 0.4578 0.107 Uiso 1 1 calc R
H40F H 0.2091 0.3057 0.3378 0.107 Uiso 1 1 calc R
Cl1 Cl 0.51854(7) 0.22179(4) 0.38809(7) 0.0401(2) Uani 1 1 d .
C500 C 0.4820(6) 0.3097(3) 0.1717(5) 0.0810(17) Uani 1 1 d .
H50A H 0.5018 0.2756 0.2216 0.097 Uiso 1 1 calc R
Cl2 Cl 0.5969(2) 0.35672(13) 0.18784(15) 0.1408(10) Uani 1 1 d .
Cl3 Cl 0.44162(17) 0.28075(8) 0.04835(13) 0.0990(5) Uani 1 1 d .
Cl4 Cl 0.3758(2) 0.35161(9) 0.19305(14) 0.1174(8) Uani 1 1 d .
C600 C -0.2252(4) 0.1801(2) 0.4165(3) 0.0476(10) Uani 1 1 d .
H60A H -0.3033 0.1790 0.4157 0.057 Uiso 1 1 calc R
Cl5 Cl -0.21863(12) 0.21047(8) 0.30278(10) 0.0780(4) Uani 1 1 d .
Cl6 Cl -0.14954(12) 0.22510(7) 0.51919(10) 0.0717(4) Uani 1 1 d .
Cl7 Cl -0.17173(10) 0.10555(6) 0.43357(11) 0.0671(3) Uani 1 1 d .
C701 C 0.0794(15) -0.1893(7) -0.0503(13) 0.376(17) Uani 1 1 d DU
H70I H 0.0249 -0.2193 -0.0887 0.451 Uiso 1 1 calc R
H70J H 0.0514 -0.1485 -0.0743 0.451 Uiso 1 1 calc R
C702 C 0.0926(11) -0.1951(4) 0.0691(12) 0.189(7) Uani 1 1 d DU
H70F H 0.0214 -0.1894 0.0815 0.226 Uiso 1 1 calc R
H70G H 0.1221 -0.2354 0.0954 0.226 Uiso 1 1 calc R
C703 C 0.1730(9) -0.1448(6) 0.1204(6) 0.158(6) Uani 1 1 d DU
H70C H 0.1804 -0.1448 0.1941 0.189 Uiso 1 1 calc R
H70H H 0.1405 -0.1055 0.0923 0.189 Uiso 1 1 calc R
C704 C 0.2950(12) -0.1490(5) 0.1084(6) 0.232(9) Uani 1 1 d DU
H70A H 0.3247 -0.1080 0.1049 0.278 Uiso 1 1 calc R
H70B H 0.3452 -0.1708 0.1669 0.278 Uiso 1 1 calc R
C705 C 0.2824(12) -0.1813(9) 0.0155(12) 0.42(2) Uani 1 1 d DU
H70K H 0.3211 -0.2199 0.0389 0.500 Uiso 1 1 calc R
H70L H 0.3297 -0.1587 -0.0165 0.500 Uiso 1 1 calc R
C706 C 0.1882(9) -0.1998(4) -0.0727(5) 0.123(4) Uani 1 1 d DU
H70D H 0.1951 -0.2431 -0.0876 0.148 Uiso 1 1 calc R
H70E H 0.1886 -0.1762 -0.1335 0.148 Uiso 1 1 calc R

loop_
_atom_site_aniso_label
_atom_site_aniso_U_11
_atom_site_aniso_U_22
_atom_site_aniso_U_33
_atom_site_aniso_U_23
_atom_site_aniso_U_13
_atom_site_aniso_U_12
Fe1 0.01764(18) 0.0228(2) 0.01626(18) -0.00051(17) 0.00449(14) 0.00064(18)
N1 0.0192(12) 0.0265(13) 0.0177(13) -0.0001(10) 0.0049(10) 0.0025(10)
N2 0.0222(12) 0.0303(14) 0.0183(12) 0.0012(11) 0.0057(10) 0.0025(11)
N3 0.0184(12) 0.0229(13) 0.0181(12) -0.0005(9) 0.0054(10) 0.0006(9)
N4 0.0190(12) 0.0258(14) 0.0166(12) 0.0003(9) 0.0049(10) -0.0008(10)
N5 0.0261(13) 0.0240(13) 0.0219(14) -0.0026(10) 0.0084(11) -0.0008(11)
N6 0.054(2) 0.0243(15) 0.0369(17) -0.0039(13) 0.0182(15) 0.0010(13)
N7 0.0204(13) 0.0274(14) 0.0240(13) 0.0001(11) 0.0059(11) 0.0030(11)
N8 0.0403(17) 0.0285(16) 0.062(2) 0.0089(15) 0.0260(16) 0.0044(13)
C1 0.0194(15) 0.0262(16) 0.0291(16) -0.0007(13) 0.0104(13) 0.0018(12)
C2 0.0242(16) 0.0299(17) 0.0304(18) -0.0009(13) 0.0094(14) -0.0014(13)
C3 0.0249(16) 0.0344(18) 0.0312(18) -0.0045(14) 0.0079(14) -0.0044(14)
C4 0.0216(15) 0.0260(16) 0.0264(16) -0.0022(12) 0.0062(13) 0.0017(12)
C5 0.0197(15) 0.0367(18) 0.0216(16) -0.0071(13) 0.0074(13) -0.0011(13)
C6 0.0232(14) 0.0359(18) 0.0174(13) -0.0031(13) 0.0041(11) 0.0024(14)
C7 0.0286(17) 0.0424(19) 0.0195(16) -0.0003(13) 0.0065(13) 0.0025(15)
C8 0.0300(17) 0.0393(18) 0.0190(15) -0.0021(13) 0.0080(14) 0.0018(14)
C9 0.0286(16) 0.0298(17) 0.0198(15) -0.0029(12) 0.0094(13) -0.0006(12)
C10 0.0262(15) 0.0300(19) 0.0214(15) -0.0043(12) 0.0096(12) -0.0026(13)
C11 0.0207(13) 0.0250(14) 0.0232(14) -0.0020(14) 0.0076(11) -0.0023(14)
C12 0.0193(14) 0.0307(18) 0.0265(16) -0.0038(12) 0.0103(12) -0.0031(12)
C13 0.0196(13) 0.0289(17) 0.0264(15) 0.0025(13) 0.0091(12) 0.0000(13)
C14 0.0206(14) 0.0235(15) 0.0206(14) 0.0046(11) 0.0053(12) -0.0004(11)
C15 0.0216(15) 0.0263(15) 0.0199(15) 0.0028(12) 0.0028(13) -0.0007(12)
C16 0.0236(15) 0.0240(15) 0.0190(15) 0.0014(12) 0.0042(12) -0.0014(12)
C17 0.0287(17) 0.0248(16) 0.0197(15) 0.0013(12) 0.0018(13) 0.0003(13)
C18 0.0260(16) 0.0284(16) 0.0197(15) 0.0016(12) 0.0052(12) 0.0023(13)
C19 0.0229(15) 0.0280(15) 0.0170(14) -0.0004(11) 0.0083(12) -0.0001(12)
C20 0.0205(14) 0.0280(17) 0.0196(15) 0.0028(11) 0.0067(12) 0.0037(12)
C21 0.040(2) 0.037(2) 0.041(2) 0.0023(16) 0.0163(17) -0.0157(16)
C22 0.073(3) 0.037(2) 0.045(2) 0.0077(18) 0.017(2) -0.005(2)
C31 0.058(3) 0.057(3) 0.039(2) -0.0060(19) 0.006(2) -0.032(2)
C32 0.164(7) 0.033(2) 0.066(4) -0.018(2) 0.011(4) -0.011(3)
C51 0.0235(16) 0.050(2) 0.0178(16) -0.0025(14) 0.0012(13) -0.0064(15)
C52 0.0266(18) 0.071(3) 0.0279(19) -0.0100(18) 0.0091(15) -0.0019(18)
C53 0.0253(19) 0.105(4) 0.034(2) -0.008(2) 0.0030(17) -0.006(2)
C54 0.036(2) 0.099(4) 0.037(2) -0.017(2) 0.0021(18) -0.021(2)
C55 0.050(3) 0.080(3) 0.032(2) -0.022(2) 0.0090(19) -0.016(2)
C56 0.033(2) 0.056(2) 0.031(2) -0.0147(17) 0.0093(16) -0.0083(18)
C71 0.0328(19) 0.060(2) 0.0220(17) 0.0044(16) 0.0052(15) 0.0092(17)
C72 0.045(3) 0.068(3) 0.050(3) 0.003(2) 0.005(2) 0.025(2)
C81 0.034(2) 0.059(3) 0.0301(19) 0.0161(17) 0.0098(16) 0.0044(17)
C82 0.090(4) 0.064(3) 0.079(4) 0.029(3) 0.031(3) -0.001(3)
C101 0.0258(16) 0.046(2) 0.0222(17) 0.0014(14) 0.0104(13) 0.0018(14)
C102 0.0301(18) 0.073(3) 0.0264(18) -0.0113(17) 0.0098(15) -0.0010(17)
C103 0.0356(19) 0.103(4) 0.0239(18) -0.015(2) 0.0089(15) 0.006(2)
C104 0.051(3) 0.098(4) 0.035(2) 0.018(2) 0.027(2) 0.016(3)
C105 0.054(3) 0.070(3) 0.051(3) 0.017(2) 0.034(2) 0.003(2)
C106 0.038(2) 0.045(2) 0.037(2) 0.0033(16) 0.0186(16) -0.0012(17)
C121 0.0244(17) 0.042(2) 0.0330(18) -0.0057(15) 0.0147(14) 0.0015(14)
C122 0.050(2) 0.044(2) 0.072(3) -0.024(2) 0.028(2) -0.0036(19)
C131 0.0211(16) 0.0389(19) 0.0339(19) 0.0045(15) 0.0046(14) 0.0046(14)
C132 0.036(2) 0.051(2) 0.061(3) 0.019(2) 0.0108(19) 0.0105(18)
C151 0.0200(15) 0.0313(17) 0.0237(16) -0.0004(13) 0.0053(13) 0.0007(13)
C152 0.0269(17) 0.0283(17) 0.0301(18) 0.0020(14) 0.0039(14) -0.0020(13)
C153 0.0302(19) 0.037(2) 0.046(2) 0.0016(16) -0.0003(17) -0.0085(15)
C154 0.031(2) 0.052(2) 0.039(2) -0.0052(18) -0.0124(17) -0.0074(18)
C155 0.034(2) 0.047(2) 0.0286(19) 0.0015(16) -0.0045(15) 0.0039(17)
C156 0.0244(16) 0.0419(19) 0.0259(17) 0.0027(14) 0.0042(14) 0.0007(14)
C171 0.0356(19) 0.0339(19) 0.0343(19) -0.0086(15) 0.0136(15) -0.0068(15)
C172 0.076(3) 0.032(2) 0.068(3) 0.001(2) 0.016(3) -0.018(2)
C181 0.043(2) 0.0358(19) 0.038(2) -0.0092(15) 0.0229(17) -0.0034(16)
C182 0.085(4) 0.056(3) 0.090(4) 0.009(3) 0.059(3) 0.032(3)
C201 0.0264(16) 0.0380(18) 0.0245(17) -0.0037(14) 0.0108(14) -0.0077(14)
C202 0.0347(19) 0.046(2) 0.0243(17) -0.0006(15) 0.0034(15) -0.0067(16)
C203 0.063(3) 0.069(3) 0.0235(19) 0.0059(19) 0.0092(19) -0.017(2)
C204 0.067(3) 0.076(3) 0.033(2) -0.012(2) 0.031(2) -0.026(3)
C205 0.044(2) 0.075(3) 0.057(3) -0.017(2) 0.035(2) -0.007(2)
C206 0.0305(17) 0.052(2) 0.0368(18) -0.0041(19) 0.0140(14) -0.0002(18)
C301 0.052(2) 0.0297(19) 0.0285(18) -0.0037(14) 0.0127(17) 0.0035(16)
C302 0.078(3) 0.0285(19) 0.035(2) 0.0032(16) 0.012(2) 0.011(2)
C303 0.077(3) 0.042(2) 0.0234(18) 0.0030(16) 0.0109(19) 0.021(2)
C304 0.130(5) 0.031(2) 0.066(3) -0.006(2) 0.048(3) 0.019(3)
C401 0.0270(17) 0.0266(17) 0.040(2) 0.0054(14) 0.0132(15) 0.0057(14)
C402 0.036(2) 0.035(2) 0.089(3) 0.012(2) 0.030(2) 0.0133(17)
C403 0.034(2) 0.037(2) 0.064(3) 0.0079(18) 0.0259(19) 0.0065(16)
C404 0.066(3) 0.024(2) 0.140(5) 0.013(3) 0.055(3) 0.007(2)
Cl1 0.0347(5) 0.0351(5) 0.0528(5) -0.0037(4) 0.0169(4) -0.0042(4)
C500 0.115(5) 0.065(3) 0.065(3) 0.008(3) 0.031(3) 0.004(3)
Cl2 0.177(2) 0.168(2) 0.0758(12) -0.0215(13) 0.0364(13) -0.0836(19)
Cl3 0.1344(15) 0.0863(11) 0.0816(11) -0.0235(9) 0.0410(10) -0.0198(10)
Cl4 0.182(2) 0.1034(13) 0.0822(11) 0.0347(10) 0.0639(12) 0.0712(14)
C600 0.042(2) 0.056(3) 0.049(2) -0.008(2) 0.0193(19) -0.0046(19)
Cl5 0.0824(9) 0.1016(11) 0.0579(7) 0.0138(7) 0.0334(7) 0.0055(8)
Cl6 0.0776(8) 0.0728(8) 0.0653(8) -0.0239(7) 0.0229(7) -0.0187(7)
Cl7 0.0609(7) 0.0489(6) 0.0967(10) -0.0054(6) 0.0318(7) -0.0108(6)
C701 0.68(5) 0.183(16) 0.29(2) -0.098(16) 0.18(3) -0.26(2)
C702 0.276(17) 0.100(7) 0.245(15) 0.062(8) 0.161(14) 0.129(10)
C703 0.181(10) 0.240(13) 0.069(5) 0.045(6) 0.064(6) 0.170(10)
C704 0.42(2) 0.113(7) 0.051(5) -0.002(5) -0.088(9) 0.022(11)
C705 0.47(4) 0.44(4) 0.50(4) 0.28(3) 0.38(3) 0.35(3)
C706 0.230(11) 0.080(5) 0.068(4) -0.032(4) 0.059(6) -0.083(7)

loop_
_atom_type_symbol
_atom_type_description
_atom_type_scat_dispersion_real
_atom_type_scat_dispersion_imag
_atom_type_scat_source
C C 0.0033 0.0016 'International Tables Vol C Tables 4.2.6.8 and 6.1.1.4'
H H 0.0000 0.0000 'International Tables Vol C Tables 4.2.6.8 and 6.1.1.4'
N N 0.0061 0.0033 'International Tables Vol C Tables 4.2.6.8 and 6.1.1.4'
Cl Cl 0.1484 0.1585 'International Tables Vol C Tables 4.2.6.8 and 6.1.1.4'
Fe Fe 0.3463 0.8444 'International Tables Vol C Tables 4.2.6.8 and 6.1.1.4'

loop_
_geom_angle_atom_site_label_1
_geom_angle_atom_site_label_2
_geom_angle_atom_site_label_3
_geom_angle
N4 Fe1 N2 174.89(12)
N4 Fe1 N3 90.72(10)
N2 Fe1 N3 89.06(10)
N4 Fe1 N5 92.19(10)
N2 Fe1 N5 92.89(11)
N3 Fe1 N5 86.59(10)
N4 Fe1 N7 86.95(10)
N2 Fe1 N7 87.96(11)
N3 Fe1 N7 92.37(10)
N5 Fe1 N7 178.64(12)
N4 Fe1 N1 89.86(10)
N2 Fe1 N1 90.91(10)
N3 Fe1 N1 173.92(11)
N5 Fe1 N1 87.34(11)
N7 Fe1 N1 93.71(11)
C4 N1 C1 106.6(3)
C4 N1 Fe1 123.5(2)
C1 N1 Fe1 123.7(2)
C6 N2 C9 106.4(2)
C6 N2 Fe1 122.05(19)
C9 N2 Fe1 123.7(2)
C14 N3 C11 106.6(2)
C14 N3 Fe1 122.8(2)
C11 N3 Fe1 124.04(19)
C19 N4 C16 106.7(2)
C19 N4 Fe1 124.4(2)
C16 N4 Fe1 122.04(19)
C301 N5 C303 104.7(3)
C301 N5 Fe1 126.8(2)
C303 N5 Fe1 128.4(2)
C301 N6 C302 108.0(3)
C301 N6 C304 127.2(3)
C302 N6 C304 124.8(4)
C401 N7 C403 106.1(3)
C401 N7 Fe1 126.3(2)
C403 N7 Fe1 127.5(2)
C401 N8 C402 107.5(3)
C401 N8 C404 125.8(3)
C402 N8 C404 126.6(3)
N1 C1 C20 121.7(3)
N1 C1 C2 109.0(3)
C20 C1 C2 129.0(3)
C3 C2 C1 107.1(3)
C3 C2 C21 125.2(3)
C1 C2 C21 126.8(3)
C2 C3 C4 107.7(3)
C2 C3 C31 125.8(3)
C4 C3 C31 125.5(3)
N1 C4 C5 121.4(3)
N1 C4 C3 109.2(3)
C5 C4 C3 129.3(3)
C4 C5 C6 122.9(3)
C4 C5 C51 119.6(3)
C6 C5 C51 117.5(3)
N2 C6 C5 121.8(3)
N2 C6 C7 109.6(3)
C5 C6 C7 128.4(3)
C8 C7 C6 107.1(3)
C8 C7 C71 126.1(3)
C6 C7 C71 125.7(3)
C7 C8 C9 106.9(3)
C7 C8 C81 125.3(3)
C9 C8 C81 127.0(3)
N2 C9 C10 121.2(3)
N2 C9 C8 109.4(3)
C10 C9 C8 129.2(3)
C11 C10 C9 121.2(3)
C11 C10 C101 120.5(3)
C9 C10 C101 118.2(3)
N3 C11 C10 121.3(3)
N3 C11 C12 109.3(2)
C10 C11 C12 129.1(3)
C13 C12 C11 107.2(3)
C13 C12 C121 126.3(3)
C11 C12 C121 126.0(3)
C12 C13 C14 106.5(3)
C12 C13 C131 126.5(3)
C14 C13 C131 126.3(3)
N3 C14 C15 121.2(3)
N3 C14 C13 109.5(3)
C15 C14 C13 129.0(3)
C16 C15 C14 122.5(3)
C16 C15 C151 118.3(3)
C14 C15 C151 119.1(3)
N4 C16 C15 121.3(3)
N4 C16 C17 109.2(3)
C15 C16 C17 128.9(3)
C18 C17 C16 106.9(3)
C18 C17 C171 125.3(3)
C16 C17 C171 126.8(3)
C17 C18 C19 106.8(3)
C17 C18 C181 126.0(3)
C19 C18 C181 126.6(3)
N4 C19 C20 121.5(3)
N4 C19 C18 109.7(3)
C20 C19 C18 128.5(3)
C1 C20 C19 122.3(3)
C1 C20 C201 119.3(3)
C19 C20 C201 118.3(3)
C2 C21 C22 112.5(3)
C2 C21 H21A 109.1
C22 C21 H21A 109.1
C2 C21 H21B 109.1
C22 C21 H21B 109.1
H21A C21 H21B 107.8
C21 C22 H22A 109.5
C21 C22 H22B 109.5
H22A C22 H22B 109.5
C21 C22 H22C 109.5
H22A C22 H22C 109.5
H22B C22 H22C 109.5
C32 C31 C3 110.9(4)
C32 C31 H31A 109.5
C3 C31 H31A 109.5
C32 C31 H31B 109.5
C3 C31 H31B 109.5
H31A C31 H31B 108.1
C31 C32 H32A 109.5
C31 C32 H32B 109.5
H32A C32 H32B 109.5
C31 C32 H32C 109.5
H32A C32 H32C 109.5
H32B C32 H32C 109.5
C56 C51 C52 119.3(3)
C56 C51 C5 119.5(3)
C52 C51 C5 121.2(3)
C53 C52 C51 118.9(4)
C53 C52 H52A 120.6
C51 C52 H52A 120.6
C54 C53 C52 121.2(4)
C54 C53 H53A 119.4
C52 C53 H53A 119.4
C53 C54 C55 120.2(4)
C53 C54 H54A 119.9
C55 C54 H54A 119.9
C54 C55 C56 120.1(4)
C54 C55 H55A 119.9
C56 C55 H55A 119.9
C55 C56 C51 120.2(4)
C55 C56 H56A 119.9
C51 C56 H56A 119.9
C7 C71 C72 111.5(3)
C7 C71 H71A 109.3
C72 C71 H71A 109.3
C7 C71 H71B 109.3
C72 C71 H71B 109.3
H71A C71 H71B 108.0
C71 C72 H72A 109.5
C71 C72 H72B 109.5
H72A C72 H72B 109.5
C71 C72 H72C 109.5
H72A C72 H72C 109.5
H72B C72 H72C 109.5
C8 C81 C82 110.9(3)
C8 C81 H81A 109.5
C82 C81 H81A 109.5
C8 C81 H81B 109.5
C82 C81 H81B 109.5
H81A C81 H81B 108.0
C81 C82 H82A 109.5
C81 C82 H82B 109.5
H82A C82 H82B 109.5
C81 C82 H82C 109.5
H82A C82 H82C 109.5
H82B C82 H82C 109.5
C106 C101 C102 118.9(3)
C106 C101 C10 121.0(3)
C102 C101 C10 119.9(3)
C103 C102 C101 119.9(4)
C103 C102 H10A 120.1
C101 C102 H10A 120.1
C104 C103 C102 119.7(4)
C104 C103 H10B 120.1
C102 C103 H10B 120.1
C105 C104 C103 120.8(4)
C105 C104 H10C 119.6
C103 C104 H10C 119.6
C104 C105 C106 120.4(4)
C104 C105 H10D 119.8
C106 C105 H10D 119.8
C101 C106 C105 120.2(4)
C101 C106 H10E 119.9
C105 C106 H10E 119.9
C12 C121 C122 112.2(3)
C12 C121 H12A 109.2
C122 C121 H12A 109.2
C12 C121 H12B 109.2
C122 C121 H12B 109.2
H12A C121 H12B 107.9
C121 C122 H12C 109.5
C121 C122 H12D 109.5
H12C C122 H12D 109.5
C121 C122 H12E 109.5
H12C C122 H12E 109.5
H12D C122 H12E 109.5
C13 C131 C132 111.5(3)
C13 C131 H13A 109.3
C132 C131 H13A 109.3
C13 C131 H13B 109.3
C132 C131 H13B 109.3
H13A C131 H13B 108.0
C131 C132 H13C 109.5
C131 C132 H13D 109.5
H13C C132 H13D 109.5
C131 C132 H13E 109.5
H13C C132 H13E 109.5
H13D C132 H13E 109.5
C156 C151 C152 119.4(3)
C156 C151 C15 120.2(3)
C152 C151 C15 120.3(3)
C153 C152 C151 119.7(3)
C153 C152 H15A 120.1
C151 C152 H15A 120.1
C154 C153 C152 119.9(3)
C154 C153 H15B 120.1
C152 C153 H15B 120.1
C155 C154 C153 120.2(3)
C155 C154 H15C 119.9
C153 C154 H15C 119.9
C154 C155 C156 120.2(4)
C154 C155 H15D 119.9
C156 C155 H15D 119.9
C155 C156 C151 120.5(3)
C155 C156 H15E 119.7
C151 C156 H15E 119.7
C17 C171 C172 110.5(3)
C17 C171 H17A 109.5
C172 C171 H17A 109.5
C17 C171 H17B 109.5
C172 C171 H17B 109.5
H17A C171 H17B 108.1
C171 C172 H17C 109.5
C171 C172 H17D 109.5
H17C C172 H17D 109.5
C171 C172 H17E 109.5
H17C C172 H17E 109.5
H17D C172 H17E 109.5
C18 C181 C182 111.9(3)
C18 C181 H18A 109.2
C182 C181 H18A 109.2
C18 C181 H18B 109.2
C182 C181 H18B 109.2
H18A C181 H18B 107.9
C181 C182 H18C 109.5
C181 C182 H18D 109.5
H18C C182 H18D 109.5
C181 C182 H18E 109.5
H18C C182 H18E 109.5
H18D C182 H18E 109.5
C202 C201 C206 119.1(3)
C202 C201 C20 119.8(3)
C206 C201 C20 121.1(3)
C201 C202 C203 120.0(4)
C201 C202 H20A 120.0
C203 C202 H20A 120.0
C204 C203 C202 120.4(4)
C204 C203 H20B 119.8
C202 C203 H20B 119.8
C203 C204 C205 119.9(4)
C203 C204 H20C 120.0
C205 C204 H20C 120.0
C206 C205 C204 119.9(4)
C206 C205 H20D 120.0
C204 C205 H20D 120.0
C205 C206 C201 120.7(4)
C205 C206 H20E 119.7
C201 C206 H20E 119.7
N5 C301 N6 111.1(3)
N5 C301 H30A 124.5
N6 C301 H30A 124.5
C303 C302 N6 105.8(3)
C303 C302 H30B 127.1
N6 C302 H30B 127.1
C302 C303 N5 110.4(3)
C302 C303 H30C 124.8
N5 C303 H30C 124.8
N6 C304 H30D 109.5
N6 C304 H30E 109.5
H30D C304 H30E 109.5
N6 C304 H30F 109.5
H30D C304 H30F 109.5
H30E C304 H30F 109.5
N7 C401 N8 110.7(3)
N7 C401 H40A 124.7
N8 C401 H40A 124.7
C403 C402 N8 106.6(3)
C403 C402 H40B 126.7
N8 C402 H40B 126.7
C402 C403 N7 109.1(3)
C402 C403 H40C 125.5
N7 C403 H40C 125.5
N8 C404 H40D 109.5
N8 C404 H40E 109.5
H40D C404 H40E 109.5
N8 C404 H40F 109.5
H40D C404 H40F 109.5
H40E C404 H40F 109.5
Cl3 C500 Cl4 110.2(4)
Cl3 C500 Cl2 109.0(3)
Cl4 C500 Cl2 109.6(4)
Cl3 C500 H50A 109.3
Cl4 C500 H50A 109.3
Cl2 C500 H50A 109.3
Cl5 C600 Cl6 109.9(3)
Cl5 C600 Cl7 110.8(2)
Cl6 C600 Cl7 108.8(2)
Cl5 C600 H60A 109.1
Cl6 C600 H60A 109.1
Cl7 C600 H60A 109.1
C706 C701 C702 112.1(12)
C706 C701 H70I 109.2
C702 C701 H70I 109.2
C706 C701 H70J 109.2
C702 C701 H70J 109.2
H70I C701 H70J 107.9
C703 C702 C701 105.0(9)
C703 C702 H70F 110.8
C701 C702 H70F 110.8
C703 C702 H70G 110.8
C701 C702 H70G 110.8
H70F C702 H70G 108.8
C702 C703 C704 116.4(8)
C702 C703 H70C 108.2
C704 C703 H70C 108.2
C702 C703 H70H 108.2
C704 C703 H70H 108.2
H70C C703 H70H 107.3
C705 C704 C703 105.8(9)
C705 C704 H70A 110.6
C703 C704 H70A 110.6
C705 C704 H70B 110.6
C703 C704 H70B 110.6
H70A C704 H70B 108.7
C704 C705 C706 135.1(12)
C704 C705 H70K 103.4
C706 C705 H70K 103.4
C704 C705 H70L 103.4
C706 C705 H70L 103.4
H70K C705 H70L 105.2
C705 C706 C701 110.9(9)
C705 C706 H70D 109.5
C701 C706 H70D 109.5
C705 C706 H70E 109.5
C701 C706 H70E 109.5
H70D C706 H70E 108.0

loop_
_geom_bond_atom_site_label_1
_geom_bond_atom_site_label_2
_geom_bond_distance
Fe1 N4 1.961(2)
Fe1 N2 1.965(2)
Fe1 N3 1.972(2)
Fe1 N5 1.976(3)
Fe1 N7 1.978(3)
Fe1 N1 1.982(3)
N1 C4 1.382(4)
N1 C1 1.384(4)
N2 C6 1.379(4)
N2 C9 1.385(4)
N3 C14 1.372(4)
N3 C11 1.381(4)
N4 C19 1.377(4)
N4 C16 1.385(4)
N5 C301 1.318(4)
N5 C303 1.367(5)
N6 C301 1.330(5)
N6 C302 1.351(5)
N6 C304 1.472(5)
N7 C401 1.326(4)
N7 C403 1.373(5)
N8 C401 1.335(5)
N8 C402 1.370(5)
N8 C404 1.457(5)
C1 C20 1.393(4)
C1 C2 1.456(5)
C2 C3 1.351(5)
C2 C21 1.510(5)
C3 C4 1.446(5)
C3 C31 1.525(5)
C4 C5 1.393(5)
C5 C6 1.400(4)
C5 C51 1.502(4)
C6 C7 1.448(4)
C7 C8 1.366(5)
C7 C71 1.498(5)
C8 C9 1.448(5)
C8 C81 1.510(5)
C9 C10 1.400(4)
C10 C11 1.396(4)
C10 C101 1.492(4)
C11 C12 1.455(4)
C12 C13 1.361(4)
C12 C121 1.503(4)
C13 C14 1.464(4)
C13 C131 1.507(4)
C14 C15 1.399(4)
C15 C16 1.387(4)
C15 C151 1.498(4)
C16 C17 1.455(4)
C17 C18 1.370(5)
C17 C171 1.507(5)
C18 C19 1.455(4)
C18 C181 1.511(5)
C19 C20 1.405(4)
C20 C201 1.498(4)
C21 C22 1.526(6)
C21 H21A 0.9900
C21 H21B 0.9900
C22 H22A 0.9800
C22 H22B 0.9800
C22 H22C 0.9800
C31 C32 1.513(8)
C31 H31A 0.9900
C31 H31B 0.9900
C32 H32A 0.9800
C32 H32B 0.9800
C32 H32C 0.9800
C51 C56 1.390(5)
C51 C52 1.398(5)
C52 C53 1.389(5)
C52 H52A 0.9500
C53 C54 1.363(7)
C53 H53A 0.9500
C54 C55 1.369(7)
C54 H54A 0.9500
C55 C56 1.384(6)
C55 H55A 0.9500
C56 H56A 0.9500
C71 C72 1.529(6)
C71 H71A 0.9900
C71 H71B 0.9900
C72 H72A 0.9800
C72 H72B 0.9800
C72 H72C 0.9800
C81 C82 1.530(7)
C81 H81A 0.9900
C81 H81B 0.9900
C82 H82A 0.9800
C82 H82B 0.9800
C82 H82C 0.9800
C101 C106 1.380(5)
C101 C102 1.407(5)
C102 C103 1.392(5)
C102 H10A 0.9500
C103 C104 1.375(7)
C103 H10B 0.9500
C104 C105 1.361(7)
C104 H10C 0.9500
C105 C106 1.391(5)
C105 H10D 0.9500
C106 H10E 0.9500
C121 C122 1.528(5)
C121 H12A 0.9900
C121 H12B 0.9900
C122 H12C 0.9800
C122 H12D 0.9800
C122 H12E 0.9800
C131 C132 1.529(5)
C131 H13A 0.9900
C131 H13B 0.9900
C132 H13C 0.9800
C132 H13D 0.9800
C132 H13E 0.9800
C151 C156 1.385(5)
C151 C152 1.395(5)
C152 C153 1.390(5)
C152 H15A 0.9500
C153 C154 1.390(6)
C153 H15B 0.9500
C154 C155 1.371(6)
C154 H15C 0.9500
C155 C156 1.380(5)
C155 H15D 0.9500
C156 H15E 0.9500
C171 C172 1.534(6)
C171 H17A 0.9900
C171 H17B 0.9900
C172 H17C 0.9800
C172 H17D 0.9800
C172 H17E 0.9800
C181 C182 1.513(6)
C181 H18A 0.9900
C181 H18B 0.9900
C182 H18C 0.9800
C182 H18D 0.9800
C182 H18E 0.9800
C201 C202 1.384(5)
C201 C206 1.389(5)
C202 C203 1.396(5)
C202 H20A 0.9500
C203 C204 1.361(7)
C203 H20B 0.9500
C204 C205 1.391(7)
C204 H20C 0.9500
C205 C206 1.373(6)
C205 H20D 0.9500
C206 H20E 0.9500
C301 H30A 0.9500
C302 C303 1.339(6)
C302 H30B 0.9500
C303 H30C 0.9500
C304 H30D 0.9800
C304 H30E 0.9800
C304 H30F 0.9800
C401 H40A 0.9500
C402 C403 1.350(6)
C402 H40B 0.9500
C403 H40C 0.9500
C404 H40D 0.9800
C404 H40E 0.9800
C404 H40F 0.9800
C500 Cl3 1.741(6)
C500 Cl4 1.748(7)
C500 Cl2 1.764(7)
C500 H50A 1.0000
C600 Cl5 1.733(5)
C600 Cl6 1.759(4)
C600 Cl7 1.772(5)
C600 H60A 1.0000
C701 C706 1.540(16)
C701 C702 1.608(15)
C701 H70I 0.9900
C701 H70J 0.9900
C702 C703 1.535(13)
C702 H70F 0.9900
C702 H70G 0.9900
C703 C704 1.631(14)
C703 H70C 0.9900
C703 H70H 0.9900
C704 C705 1.433(14)
C704 H70A 0.9900
C704 H70B 0.9900
C705 C706 1.485(15)
C705 H70K 0.9900
C705 H70L 0.9900
C706 H70D 0.9900
C706 H70E 0.9900

loop_
_geom_torsion_atom_site_label_1
_geom_torsion_atom_site_label_2
_geom_torsion_atom_site_label_3
_geom_torsion_atom_site_label_4
_geom_torsion
N4 Fe1 N1 C4 -167.9(2)
N2 Fe1 N1 C4 17.1(2)
N3 Fe1 N1 C4 -72.5(11)
N5 Fe1 N1 C4 -75.7(2)
N7 Fe1 N1 C4 105.2(2)
N4 Fe1 N1 C1 -19.6(2)
N2 Fe1 N1 C1 165.5(2)
N3 Fe1 N1 C1 75.8(11)
N5 Fe1 N1 C1 72.6(2)
N7 Fe1 N1 C1 -106.5(2)
N4 Fe1 N2 C6 -78.2(12)
N3 Fe1 N2 C6 -165.7(3)
N5 Fe1 N2 C6 107.8(3)
N7 Fe1 N2 C6 -73.3(3)
N1 Fe1 N2 C6 20.4(3)
N4 Fe1 N2 C9 66.5(12)
N3 Fe1 N2 C9 -21.0(3)
N5 Fe1 N2 C9 -107.5(3)
N7 Fe1 N2 C9 71.4(3)
N1 Fe1 N2 C9 165.1(3)
N4 Fe1 N3 C14 18.1(2)
N2 Fe1 N3 C14 -167.0(2)
N5 Fe1 N3 C14 -74.1(2)
N7 Fe1 N3 C14 105.0(2)
N1 Fe1 N3 C14 -77.3(11)
N4 Fe1 N3 C11 165.8(2)
N2 Fe1 N3 C11 -19.3(3)
N5 Fe1 N3 C11 73.7(3)
N7 Fe1 N3 C11 -107.2(3)
N1 Fe1 N3 C11 70.5(11)
N2 Fe1 N4 C19 81.0(12)
N3 Fe1 N4 C19 168.5(2)
N5 Fe1 N4 C19 -104.9(2)
N7 Fe1 N4 C19 76.1(2)
N1 Fe1 N4 C19 -17.6(2)
N2 Fe1 N4 C16 -66.0(13)
N3 Fe1 N4 C16 21.5(2)
N5 Fe1 N4 C16 108.1(2)
N7 Fe1 N4 C16 -70.8(2)
N1 Fe1 N4 C16 -164.6(2)
N4 Fe1 N5 C301 -168.0(3)
N2 Fe1 N5 C301 11.5(3)
N3 Fe1 N5 C301 -77.4(3)
N7 Fe1 N5 C301 -117(5)
N1 Fe1 N5 C301 102.3(3)
N4 Fe1 N5 C303 8.2(3)
N2 Fe1 N5 C303 -172.4(3)
N3 Fe1 N5 C303 98.7(3)
N7 Fe1 N5 C303 59(5)
N1 Fe1 N5 C303 -81.6(3)
N4 Fe1 N7 C401 94.4(3)
N2 Fe1 N7 C401 -85.1(3)
N3 Fe1 N7 C401 3.8(3)
N5 Fe1 N7 C401 44(5)
N1 Fe1 N7 C401 -175.9(3)
N4 Fe1 N7 C403 -82.8(3)
N2 Fe1 N7 C403 97.6(3)
N3 Fe1 N7 C403 -173.4(3)
N5 Fe1 N7 C403 -134(5)
N1 Fe1 N7 C403 6.8(3)
C4 N1 C1 C20 -167.7(3)
Fe1 N1 C1 C20 39.5(4)
C4 N1 C1 C2 6.6(3)
Fe1 N1 C1 C2 -146.1(2)
N1 C1 C2 C3 -3.9(4)
C20 C1 C2 C3 169.9(3)
N1 C1 C2 C21 165.3(3)
C20 C1 C2 C21 -20.9(6)
C1 C2 C3 C4 -0.3(4)
C21 C2 C3 C4 -169.8(3)
C1 C2 C3 C31 168.7(4)
C21 C2 C3 C31 -0.7(6)
C1 N1 C4 C5 169.6(3)
Fe1 N1 C4 C5 -37.6(4)
C1 N1 C4 C3 -6.9(3)
Fe1 N1 C4 C3 146.0(2)
C2 C3 C4 N1 4.5(4)
C31 C3 C4 N1 -164.6(4)
C2 C3 C4 C5 -171.6(3)
C31 C3 C4 C5 19.3(6)
N1 C4 C5 C6 17.9(5)
C3 C4 C5 C6 -166.4(3)
N1 C4 C5 C51 -163.6(3)
C3 C4 C5 C51 12.1(5)
C9 N2 C6 C5 166.8(3)
Fe1 N2 C6 C5 -43.3(4)
C9 N2 C6 C7 -7.8(4)
Fe1 N2 C6 C7 142.2(2)
C4 C5 C6 N2 24.9(5)
C51 C5 C6 N2 -153.7(3)
C4 C5 C6 C7 -161.6(3)
C51 C5 C6 C7 19.8(5)
N2 C6 C7 C8 4.2(4)
C5 C6 C7 C8 -169.9(3)
N2 C6 C7 C71 -164.5(3)
C5 C6 C7 C71 21.4(6)
C6 C7 C8 C9 1.1(4)
C71 C7 C8 C9 169.7(3)
C6 C7 C8 C81 -168.7(3)
C71 C7 C8 C81 -0.1(6)
C6 N2 C9 C10 -166.9(3)
Fe1 N2 C9 C10 43.8(4)
C6 N2 C9 C8 8.5(3)
Fe1 N2 C9 C8 -140.9(2)
C7 C8 C9 N2 -6.0(4)
C81 C8 C9 N2 163.6(3)
C7 C8 C9 C10 168.9(3)
C81 C8 C9 C10 -21.5(6)
N2 C9 C10 C11 -22.2(5)
C8 C9 C10 C11 163.5(3)
N2 C9 C10 C101 159.3(3)
C8 C9 C10 C101 -15.0(5)
C14 N3 C11 C10 -165.2(3)
Fe1 N3 C11 C10 42.7(4)
C14 N3 C11 C12 8.8(3)
Fe1 N3 C11 C12 -143.3(2)
C9 C10 C11 N3 -22.3(5)
C101 C10 C11 N3 156.1(3)
C9 C10 C11 C12 164.9(3)
C101 C10 C11 C12 -16.6(5)
N3 C11 C12 C13 -5.5(4)
C10 C11 C12 C13 168.0(3)
N3 C11 C12 C121 166.2(3)
C10 C11 C12 C121 -20.4(6)
C11 C12 C13 C14 0.0(3)
C121 C12 C13 C14 -171.6(3)
C11 C12 C13 C131 170.6(3)
C121 C12 C13 C131 -0.9(5)
C11 N3 C14 C15 166.1(3)
Fe1 N3 C14 C15 -41.4(4)
C11 N3 C14 C13 -8.8(3)
Fe1 N3 C14 C13 143.7(2)
C12 C13 C14 N3 5.5(3)
C131 C13 C14 N3 -165.1(3)
C12 C13 C14 C15 -168.9(3)
C131 C13 C14 C15 20.5(5)
N3 C14 C15 C16 22.4(5)
C13 C14 C15 C16 -163.8(3)
N3 C14 C15 C151 -156.7(3)
C13 C14 C15 C151 17.1(5)
C19 N4 C16 C15 164.1(3)
Fe1 N4 C16 C15 -43.9(4)
C19 N4 C16 C17 -7.9(3)
Fe1 N4 C16 C17 144.1(2)
C14 C15 C16 N4 22.6(5)
C151 C15 C16 N4 -158.3(3)
C14 C15 C16 C17 -167.1(3)
C151 C15 C16 C17 12.0(5)
N4 C16 C17 C18 6.5(3)
C15 C16 C17 C18 -164.7(3)
N4 C16 C17 C171 -162.3(3)
C15 C16 C17 C171 26.4(5)
C16 C17 C18 C19 -2.4(3)
C171 C17 C18 C19 166.6(3)
C16 C17 C18 C181 -174.3(3)
C171 C17 C18 C181 -5.3(5)
C16 N4 C19 C20 -168.8(3)
Fe1 N4 C19 C20 40.0(4)
C16 N4 C19 C18 6.4(3)
Fe1 N4 C19 C18 -144.8(2)
C17 C18 C19 N4 -2.4(4)
C181 C18 C19 N4 169.5(3)
C17 C18 C19 C20 172.4(3)
C181 C18 C19 C20 -15.7(5)
N1 C1 C20 C19 -18.8(5)
C2 C1 C20 C19 168.1(3)
N1 C1 C20 C201 164.1(3)
C2 C1 C20 C201 -9.0(5)
N4 C19 C20 C1 -22.5(5)
C18 C19 C20 C1 163.2(3)
N4 C19 C20 C201 154.6(3)
C18 C19 C20 C201 -19.7(5)
C3 C2 C21 C22 98.2(4)
C1 C2 C21 C22 -69.1(5)
C2 C3 C31 C32 -98.5(5)
C4 C3 C31 C32 68.7(5)
C4 C5 C51 C56 -117.6(4)
C6 C5 C51 C56 61.0(5)
C4 C5 C51 C52 64.7(5)
C6 C5 C51 C52 -116.7(4)
C56 C51 C52 C53 1.3(6)
C5 C51 C52 C53 179.1(4)
C51 C52 C53 C54 0.3(7)
C52 C53 C54 C55 -0.9(8)
C53 C54 C55 C56 -0.2(8)
C54 C55 C56 C51 1.9(7)
C52 C51 C56 C55 -2.4(6)
C5 C51 C56 C55 179.8(4)
C8 C7 C71 C72 -102.9(4)
C6 C7 C71 C72 63.7(5)
C7 C8 C81 C82 94.9(5)
C9 C8 C81 C82 -72.9(5)
C11 C10 C101 C106 -61.9(5)
C9 C10 C101 C106 116.6(4)
C11 C10 C101 C102 121.9(4)
C9 C10 C101 C102 -59.6(5)
C106 C101 C102 C103 -1.9(6)
C10 C101 C102 C103 174.4(3)
C101 C102 C103 C104 -0.1(6)
C102 C103 C104 C105 1.3(7)
C103 C104 C105 C106 -0.6(7)
C102 C101 C106 C105 2.7(6)
C10 C101 C106 C105 -173.5(4)
C104 C105 C106 C101 -1.5(6)
C13 C12 C121 C122 101.6(4)
C11 C12 C121 C122 -68.5(5)
C12 C13 C131 C132 -102.5(4)
C14 C13 C131 C132 66.4(5)
C16 C15 C151 C156 59.4(4)
C14 C15 C151 C156 -121.5(3)
C16 C15 C151 C152 -118.7(4)
C14 C15 C151 C152 60.4(4)
C156 C151 C152 C153 -1.1(5)
C15 C151 C152 C153 177.0(3)
C151 C152 C153 C154 0.1(6)
C152 C153 C154 C155 0.5(6)
C153 C154 C155 C156 -0.1(6)
C154 C155 C156 C151 -1.0(6)
C152 C151 C156 C155 1.6(5)
C15 C151 C156 C155 -176.6(3)
C18 C17 C171 C172 -97.3(4)
C16 C17 C171 C172 69.5(5)
C17 C18 C181 C182 100.2(4)
C19 C18 C181 C182 -70.2(5)
C1 C20 C201 C202 115.1(4)
C19 C20 C201 C202 -62.1(4)
C1 C20 C201 C206 -65.2(4)
C19 C20 C201 C206 117.6(4)
C206 C201 C202 C203 1.0(5)
C20 C201 C202 C203 -179.3(4)
C201 C202 C203 C204 0.1(6)
C202 C203 C204 C205 -0.9(7)
C203 C204 C205 C206 0.5(7)
C204 C205 C206 C201 0.7(7)
C202 C201 C206 C205 -1.5(6)
C20 C201 C206 C205 178.8(4)
C303 N5 C301 N6 -0.5(4)
Fe1 N5 C301 N6 176.4(2)
C302 N6 C301 N5 0.3(5)
C304 N6 C301 N5 -179.3(4)
C301 N6 C302 C303 0.1(5)
C304 N6 C302 C303 179.7(5)
N6 C302 C303 N5 -0.4(5)
C301 N5 C303 C302 0.6(5)
Fe1 N5 C303 C302 -176.2(3)
C403 N7 C401 N8 0.5(4)
Fe1 N7 C401 N8 -177.3(2)
C402 N8 C401 N7 -0.1(5)
C404 N8 C401 N7 179.7(4)
C401 N8 C402 C403 -0.3(5)
C404 N8 C402 C403 179.9(5)
N8 C402 C403 N7 0.6(5)
C401 N7 C403 C402 -0.7(5)
Fe1 N7 C403 C402 177.0(3)
C706 C701 C702 C703 62.0(11)
C701 C702 C703 C704 -61.5(12)
C702 C703 C704 C705 26.7(14)
C703 C704 C705 C706 13(3)
C704 C705 C706 C701 -11(3)
C702 C701 C706 C705 -29.4(15)
